data_7033707
loop_
_publ_author_name
'Twala, T. N.'
'Schutte-Smith, M'
'Roodt, A.'
'Visser, H. G.'

_publ_section_title
;
 Activation of the manganese(i) tricarbonyl core by selective variation of
 bidentate ligands (L,L'-Bid = N,N' and N,O donor atom sets) in
 fac-[Mn(CO)3(L,L'-Bid)(CH3OH)](n) complexes.
;
_journal_issue 7
_journal_name_full 'Dalton transactions (Cambridge, England : 2003)'
_journal_page_first 3278
_journal_page_last 3288
_journal_paper_doi 10.1039/c4dt03524k
_journal_volume 44
_journal_year 2015
_chemical_formula_moiety 'C15 H10 Mn N2 O4, C F3 O3 S'
_chemical_formula_sum 'C16 H10 F3 Mn N2 O7 S'
_chemical_formula_weight 486.27
_chemical_name_systematic
;
 ?
;
_space_group_IT_number 14
_symmetry_cell_setting monoclinic
_symmetry_space_group_name_Hall '-P 2yn'
_symmetry_space_group_name_H-M 'P 1 21/n 1'
_atom_sites_solution_hydrogens geom
_atom_sites_solution_primary direct
_atom_sites_solution_secondary difmap
_audit_creation_date 2014-06-12T13:34:52-00:00
_audit_creation_method 'WinGX routine CIF_UPDATE'
_audit_update_record
;
2014-06-18 deposited with the CCDC.
2015-01-06 downloaded from the CCDC.
;
_cell_angle_alpha 90.000
_cell_angle_beta 90.604(5)
_cell_angle_gamma 90.000
_cell_formula_units_Z 4
_cell_length_a 10.220(1)
_cell_length_b 10.514(1)
_cell_length_c 17.379(2)
_cell_measurement_reflns_used 7619
_cell_measurement_temperature 100(2)
_cell_measurement_theta_max 27.49
_cell_measurement_theta_min 2.32
_cell_volume 1867.3(3)
_computing_structure_refinement 'SHELXL-97 (Sheldrick, 2008)'
_diffrn_ambient_temperature 100(2)
_diffrn_measured_fraction_theta_full 0.991
_diffrn_measured_fraction_theta_max 0.991
_diffrn_measurement_device_type 'CCD area detector'
_diffrn_measurement_method 'phi and omega scans'
_diffrn_radiation_monochromator graphite
_diffrn_radiation_type MoK\a
_diffrn_radiation_wavelength 0.71073
_diffrn_reflns_av_R_equivalents 0.0458
_diffrn_reflns_av_unetI/netI 0.0394
_diffrn_reflns_limit_h_max 13
_diffrn_reflns_limit_h_min -13
_diffrn_reflns_limit_k_max 14
_diffrn_reflns_limit_k_min -13
_diffrn_reflns_limit_l_max 23
_diffrn_reflns_limit_l_min -23
_diffrn_reflns_number 32050
_diffrn_reflns_theta_full 28.37
_diffrn_reflns_theta_max 28.37
_diffrn_reflns_theta_min 2.26
_exptl_absorpt_coefficient_mu 0.892
_exptl_absorpt_correction_T_max 0.951
_exptl_absorpt_correction_T_min 0.926
_exptl_absorpt_correction_type multi-scan
_exptl_crystal_colour Yellow
_exptl_crystal_density_diffrn 1.730
_exptl_crystal_density_method 'not measured'
_exptl_crystal_description Needle
_exptl_crystal_F_000 976.0
_exptl_crystal_size_max 0.39
_exptl_crystal_size_mid 0.089
_exptl_crystal_size_min 0.069
_refine_diff_density_max 0.556
_refine_diff_density_min -0.588
_refine_diff_density_rms 0.079
_refine_ls_extinction_method none
_refine_ls_goodness_of_fit_ref 1.025
_refine_ls_hydrogen_treatment mixed
_refine_ls_matrix_type full
_refine_ls_number_parameters 279
_refine_ls_number_reflns 4687
_refine_ls_number_restraints 3
_refine_ls_restrained_S_all 1.024
_refine_ls_R_factor_all 0.0599
_refine_ls_R_factor_gt 0.0401
_refine_ls_shift/su_max 0
_refine_ls_shift/su_mean 0
_refine_ls_structure_factor_coef Fsqd
_refine_ls_weighting_details 'calc w=1/[\s^2^(Fo^2^)+(0.0483P)^2^+1.3168P] where P=(Fo^2^+2Fc^2^)/3'
_refine_ls_weighting_scheme calc
_refine_ls_wR_factor_ref 0.1038
_reflns_number_gt 3477
_reflns_number_total 4648
_reflns_threshold_expression >2\s(I)
_cod_data_source_file c4dt03524k2.cif
_cod_data_source_block 12ctt2_0ma
_cod_depositor_comments
;
The following automatic conversions were performed:

'_symmetry_cell_setting' value 'Monoclinic' changed to 'monoclinic'
according to
/usr/data/users/saulius/crontab/automatic-downloads/rss-feeds/RSC/lib/dictionaries/cif_core.dic
dictionary named 'cif_core.dic' version 2.4.2 from 2011-04-26.

Automatic conversion script
Id: cif_fix_values 2935 2014-11-11 08:27:57Z andrius 

 Adding full bibliography for 7033707--7033708.cif.
;
_cod_original_sg_symbol_Hall -P2yn
_cod_original_sg_symbol_H-M P21/n
_cod_original_formula_sum 'C16 H10 F3 Mn N2 O7 S '
_cod_database_code 7033707

loop_
_symmetry_equiv_pos_as_xyz
'x, y, z'
'-x+1/2, y+1/2, -z+1/2'
'-x, -y, -z'
'x-1/2, -y-1/2, z-1/2'

loop_
_atom_site_label
_atom_site_fract_x
_atom_site_fract_y
_atom_site_fract_z
_atom_site_U_iso_or_equiv
_atom_site_adp_type
_atom_site_calc_flag
_atom_site_refinement_flags
_atom_site_occupancy
_atom_site_type_symbol
Mn01 0.24332(3) 0.29148(3) 0.369637(18) 0.01791(10) Uani d . 1 Mn
N02 0.15538(17) 0.20829(18) 0.46297(10) 0.0183(4) Uani d . 1 N
C01 0.1233(2) 0.2275(2) 0.30359(14) 0.0259(5) Uani d . 1 C
N01 0.34388(17) 0.12268(18) 0.37310(10) 0.0197(4) Uani d . 1 N
O04 0.38094(16) 0.34843(17) 0.45107(10) 0.0242(4) Uani d D 1 O
C020 0.0680(2) 0.0719(2) 0.59092(13) 0.0231(5) Uani d . 1 C
H20 0.0391 0.0283 0.6341 0.028 Uiso calc R 1 H
C019 0.2101(2) 0.0942(2) 0.48288(12) 0.0179(4) Uani d . 1 C
O02 0.36973(19) 0.39479(19) 0.23096(10) 0.0373(5) Uani d . 1 O
O03 0.10530(18) 0.53901(18) 0.37425(11) 0.0346(4) Uani d . 1 O
O01 0.05112(19) 0.18581(19) 0.26012(12) 0.0410(5) Uani d . 1 O
C03 0.1555(2) 0.4422(2) 0.37469(13) 0.0240(5) Uani d . 1 C
C017 0.2325(2) -0.0971(2) 0.56135(13) 0.0244(5) Uani d . 1 C
H17 0.208 -0.1447 0.604 0.029 Uiso calc R 1 H
C014 0.3681(2) -0.0712(2) 0.44845(14) 0.0238(5) Uani d . 1 C
C015 0.3108(2) 0.0479(2) 0.43384(12) 0.0182(4) Uani d . 1 C
C022 0.0573(2) 0.2511(2) 0.50568(13) 0.0218(5) Uani d . 1 C
H22 0.018 0.3279 0.4924 0.026 Uiso calc R 1 H
C02 0.3272(2) 0.3547(2) 0.28673(14) 0.0251(5) Uani d . 1 C
C018 0.1704(2) 0.0229(2) 0.54633(12) 0.0200(5) Uani d . 1 C
C021 0.0113(2) 0.1852(2) 0.56965(13) 0.0239(5) Uani d . 1 C
H21 -0.0577 0.218 0.5979 0.029 Uiso calc R 1 H
C012 0.4957(2) -0.0386(2) 0.33506(15) 0.0291(6) Uani d . 1 C
H12 0.5583 -0.0658 0.3003 0.035 Uiso calc R 1 H
C016 0.3264(2) -0.1417(2) 0.51395(14) 0.0273(5) Uani d . 1 C
H16 0.3647 -0.2201 0.5244 0.033 Uiso calc R 1 H
C011 0.4349(2) 0.0793(2) 0.32544(14) 0.0251(5) Uani d . 1 C
H11 0.459 0.1298 0.284 0.03 Uiso calc R 1 H
C013 0.4626(2) -0.1137(2) 0.39604(15) 0.0285(5) Uani d . 1 C
H13 0.5023 -0.1925 0.4029 0.034 Uiso calc R 1 H
S1 0.73346(6) 0.45163(7) 0.37972(4) 0.03049(16) Uani d . 1 S
F2 0.67246(17) 0.68605(17) 0.34450(9) 0.0464(4) Uani d . 1 F
F1 0.86569(14) 0.63139(15) 0.31215(9) 0.0357(4) Uani d . 1 F
F3 0.70214(15) 0.56242(17) 0.24660(8) 0.0411(4) Uani d . 1 F
O06 0.76726(19) 0.50053(19) 0.45498(10) 0.0371(5) Uani d . 1 O
O05 0.8280(2) 0.36618(19) 0.34729(12) 0.0439(5) Uani d . 1 O
O07 0.5992(2) 0.4133(3) 0.37311(13) 0.0572(7) Uani d . 1 O
C023 0.7428(2) 0.5904(3) 0.31741(14) 0.0274(5) Uani d . 1 C
H1A 0.450(2) 0.385(3) 0.4345(19) 0.068(12) Uiso d D 1 H
H1B 0.353(3) 0.403(3) 0.4835(18) 0.078(13) Uiso d D 1 H

loop_
_atom_site_aniso_label
_atom_site_aniso_U_11
_atom_site_aniso_U_22
_atom_site_aniso_U_33
_atom_site_aniso_U_12
_atom_site_aniso_U_13
_atom_site_aniso_U_23
Mn01 0.01562(18) 0.01794(19) 0.02023(17) 0.00037(13) 0.00256(12) 0.00177(14)
N02 0.0160(9) 0.0178(10) 0.0212(9) 0.0010(7) 0.0027(7) -0.0010(8)
C01 0.0257(13) 0.0220(13) 0.0300(12) -0.0025(10) 0.0002(10) 0.0058(10)
N01 0.0151(9) 0.0211(10) 0.0229(9) -0.0004(7) 0.0028(7) -0.0019(8)
O04 0.0200(9) 0.0265(10) 0.0261(9) -0.0017(7) 0.0014(7) -0.0032(7)
C020 0.0266(12) 0.0238(13) 0.0189(10) -0.0050(10) 0.0038(9) -0.0009(9)
C019 0.0168(11) 0.0175(11) 0.0194(10) 0.0001(8) -0.0011(8) -0.0020(8)
O02 0.0451(12) 0.0361(11) 0.0311(10) -0.0044(9) 0.0144(8) 0.0045(8)
O03 0.0371(11) 0.0249(10) 0.0417(10) 0.0109(8) -0.0041(8) 0.0002(8)
O01 0.0409(11) 0.0339(11) 0.0477(11) -0.0082(9) -0.0187(9) 0.0026(9)
C03 0.0212(12) 0.0265(14) 0.0242(11) -0.0013(10) 0.0010(9) 0.0019(10)
C017 0.0303(13) 0.0195(12) 0.0234(11) 0.0004(10) -0.0025(9) 0.0020(9)
C014 0.0198(12) 0.0218(13) 0.0297(12) 0.0023(9) -0.0017(9) -0.0027(10)
C015 0.0153(10) 0.0179(12) 0.0212(10) 0.0001(8) 0.0000(8) -0.0033(9)
C022 0.0184(11) 0.0185(11) 0.0287(12) 0.0020(9) 0.0052(9) -0.0009(9)
C02 0.0237(12) 0.0226(13) 0.0290(12) -0.0010(10) 0.0033(10) -0.0009(10)
C018 0.0199(11) 0.0200(12) 0.0201(10) -0.0017(9) -0.0017(8) -0.0014(9)
C021 0.0207(11) 0.0252(13) 0.0258(11) 0.0003(9) 0.0081(9) -0.0044(10)
C012 0.0228(12) 0.0295(14) 0.0352(13) 0.0039(10) 0.0081(10) -0.0092(11)
C016 0.0308(13) 0.0196(13) 0.0314(13) 0.0053(10) -0.0034(10) 0.0011(10)
C011 0.0214(12) 0.0281(14) 0.0259(12) 0.0000(10) 0.0076(9) -0.0051(10)
C013 0.0234(12) 0.0227(13) 0.0396(14) 0.0054(10) 0.0028(10) -0.0055(11)
S1 0.0311(3) 0.0335(4) 0.0269(3) -0.0078(3) 0.0041(3) 0.0000(3)
F2 0.0477(10) 0.0506(11) 0.0411(9) 0.0282(8) 0.0035(8) -0.0034(8)
F1 0.0281(8) 0.0382(9) 0.0410(8) -0.0042(7) 0.0050(6) 0.0030(7)
F3 0.0393(9) 0.0606(11) 0.0233(7) 0.0056(8) -0.0053(6) -0.0020(7)
O06 0.0435(12) 0.0441(12) 0.0237(9) 0.0025(9) 0.0001(8) -0.0002(8)
O05 0.0573(13) 0.0262(11) 0.0485(12) 0.0034(9) 0.0136(10) 0.0000(9)
O07 0.0364(12) 0.0886(19) 0.0466(12) -0.0274(12) 0.0052(9) 0.0049(12)
C023 0.0220(12) 0.0345(15) 0.0257(12) 0.0062(10) 0.0017(9) -0.0034(10)

loop_
_atom_type_symbol
_atom_type_description
_atom_type_scat_dispersion_real
_atom_type_scat_dispersion_imag
_atom_type_scat_source
C C 0.0033 0.0016 'International Tables Vol C Tables 4.2.6.8 and 6.1.1.4'
H H 0 0 'International Tables Vol C Tables 4.2.6.8 and 6.1.1.4'
N N 0.0061 0.0033 'International Tables Vol C Tables 4.2.6.8 and 6.1.1.4'
O O 0.0106 0.006 'International Tables Vol C Tables 4.2.6.8 and 6.1.1.4'
Mn Mn 0.3368 0.7283 'International Tables Vol C Tables 4.2.6.8 and 6.1.1.4'
S S 0.1246 0.1234 'International Tables Vol C Tables 4.2.6.8 and 6.1.1.4'
F F 0.0171 0.0103 'International Tables Vol C Tables 4.2.6.8 and 6.1.1.4'

loop_
_geom_angle_atom_site_label_1
_geom_angle_atom_site_label_2
_geom_angle_atom_site_label_3
_geom_angle
C01 Mn01 C02 87.42(11)
C01 Mn01 C03 91.32(11)
C02 Mn01 C03 87.52(11)
C01 Mn01 N01 91.90(10)
C02 Mn01 N01 95.71(10)
C03 Mn01 N01 175.53(9)
C01 Mn01 N02 92.49(10)
C02 Mn01 N02 176.04(9)
C03 Mn01 N02 96.44(9)
N01 Mn01 N02 80.33(8)
C01 Mn01 O04 174.50(9)
C02 Mn01 O04 96.52(9)
C03 Mn01 O04 92.68(9)
N01 Mn01 O04 83.91(8)
N02 Mn01 O04 83.31(7)
C022 N02 C019 117.68(19)
C022 N02 Mn01 129.27(16)
C019 N02 Mn01 113.04(14)
O01 C01 Mn01 177.5(2)
C011 N01 C015 117.7(2)
C011 N01 Mn01 129.09(17)
C015 N01 Mn01 113.21(14)
Mn01 O04 H1A 117(2)
Mn01 O04 H1B 114(2)
H1A O04 H1B 102(2)
C021 C020 C018 118.9(2)
C021 C020 H20 120.5
C018 C020 H20 120.5
N02 C019 C018 123.3(2)
N02 C019 C015 116.36(19)
C018 C019 C015 120.3(2)
O03 C03 Mn01 175.8(2)
C016 C017 C018 120.5(2)
C016 C017 H17 119.7
C018 C017 H17 119.7
C015 C014 C013 117.0(2)
C015 C014 C016 118.7(2)
C013 C014 C016 124.3(2)
N01 C015 C014 123.3(2)
N01 C015 C019 116.8(2)
C014 C015 C019 119.8(2)
N02 C022 C021 122.5(2)
N02 C022 H22 118.8
C021 C022 H22 118.8
O02 C02 Mn01 173.9(2)
C019 C018 C020 117.5(2)
C019 C018 C017 118.9(2)
C020 C018 C017 123.5(2)
C020 C021 C022 120.1(2)
C020 C021 H21 120
C022 C021 H21 120
C013 C012 C011 119.5(2)
C013 C012 H12 120.3
C011 C012 H12 120.3
C017 C016 C014 121.6(2)
C017 C016 H16 119.2
C014 C016 H16 119.2
N01 C011 C012 122.8(2)
N01 C011 H11 118.6
C012 C011 H11 118.6
C012 C013 C014 119.7(2)
C012 C013 H13 120.2
C014 C013 H13 120.2
O07 S1 O05 116.03(15)
O07 S1 O06 113.11(13)
O05 S1 O06 114.97(13)
O07 S1 C023 103.54(13)
O05 S1 C023 103.16(12)
O06 S1 C023 103.89(12)
F2 C023 F3 109.4(2)
F2 C023 F1 107.1(2)
F3 C023 F1 107.1(2)
F2 C023 S1 111.38(17)
F3 C023 S1 110.85(19)
F1 C023 S1 110.84(16)

loop_
_geom_bond_atom_site_label_1
_geom_bond_atom_site_label_2
_geom_bond_distance
Mn01 C01 1.801(3)
Mn01 C02 1.811(2)
Mn01 C03 1.823(3)
Mn01 N01 2.051(2)
Mn01 N02 2.0578(19)
Mn01 O04 2.0730(17)
N02 C022 1.332(3)
N02 C019 1.367(3)
C01 O01 1.138(3)
N01 C011 1.333(3)
N01 C015 1.362(3)
O04 H1A 0.857(18)
O04 H1B 0.858(18)
C020 C021 1.373(3)
C020 C018 1.406(3)
C020 H20 0.93
C019 C018 1.397(3)
C019 C015 1.429(3)
O02 C02 1.147(3)
O03 C03 1.140(3)
C017 C016 1.355(3)
C017 C018 1.435(3)
C017 H17 0.93
C014 C015 1.404(3)
C014 C013 1.407(3)
C014 C016 1.427(3)
C022 C021 1.396(3)
C022 H22 0.93
C021 H21 0.93
C012 C013 1.367(4)
C012 C011 1.396(4)
C012 H12 0.93
C016 H16 0.93
C011 H11 0.93
C013 H13 0.93
S1 O07 1.434(2)
S1 O05 1.438(2)
S1 O06 1.4438(19)
S1 C023 1.820(3)
F2 C023 1.326(3)
F1 C023 1.332(3)
F3 C023 1.328(3)

loop_
_geom_hbond_atom_site_label_D
_geom_hbond_atom_site_label_H
_geom_hbond_atom_site_label_A
_geom_hbond_distance_DH
_geom_hbond_distance_HA
_geom_hbond_distance_DA
_geom_hbond_angle_DHA
_geom_hbond_site_symmetry_A
O04 H1A O07 0.857(18) 1.892(19) 2.709(3) 159(3) .
O04 H1B O06 0.858(18) 1.923(19) 2.745(3) 160(3) 3_666
C011 H11 F1 0.93 2.46 3.205(3) 136.9 2_645
C013 H13 F2 0.93 2.39 3.143(3) 137.7 1_545
C017 H17 O05 0.93 2.51 3.305(3) 144.1 3_656
C020 H20 O02 0.93 2.56 3.203(3) 126.7 4_566
